data_4102791
loop_
_publ_author_name
'Ariela W. Kaspi'
'Israel Goldberg'
'Arkadi Vigalok'

_publ_section_title
;
 Reagent-Dependent Formation of C-C and C-F Bonds in Pt Complexes: An
 Unexpected Twist in the Electrophilic Fluorination Chemistry
;
_journal_name_full 'Journal of the American Chemical Society'
_journal_page_first 10626
_journal_page_last 10627
_journal_paper_doi 10.1021/ja101436w
_journal_volume 132
_journal_year 2010
_chemical_formula_moiety 'C56 H59 F N P2 Pt, C F3 S O3'
_chemical_formula_sum 'C57 H59 F4 N O3 P2 Pt S'
_chemical_formula_weight 1171.14
_chemical_name_systematic
; 
 ? 
;
_space_group_IT_number 14
_symmetry_cell_setting monoclinic
_symmetry_space_group_name_Hall '-P 2yn'
_symmetry_space_group_name_H-M 'P 1 21/n 1'
_atom_sites_solution_hydrogens geom
_atom_sites_solution_primary direct
_atom_sites_solution_secondary difmap
_audit_creation_method SHELXL-97
_cell_angle_alpha 90.00
_cell_angle_beta 93.0782(10)
_cell_angle_gamma 90.00
_cell_formula_units_Z 4
_cell_length_a 12.6717(3)
_cell_length_b 20.2955(4)
_cell_length_c 19.3010(5)
_cell_measurement_reflns_used 9555
_cell_measurement_temperature 110(2)
_cell_measurement_theta_max 26.01
_cell_measurement_theta_min 1.90
_cell_volume 4956.6(2)
_computing_cell_refinement Denzo
_computing_data_collection 'Collect, Nonius B.V.'
_computing_data_reduction 'Denzo & Scalepack'
_computing_structure_refinement 'SHELXL-97 (Sheldrick, 1997)'
_computing_structure_solution SIR-97
_diffrn_ambient_temperature 110(2)
_diffrn_detector_area_resol_mean 12.8
_diffrn_measured_fraction_theta_full 0.993
_diffrn_measured_fraction_theta_max 0.993
_diffrn_measurement_device_type 'Nonius KappaCCD'
_diffrn_measurement_method '0.3 deg. \w scans'
_diffrn_radiation_monochromator graphite
_diffrn_radiation_source 'fine-focus sealed tube'
_diffrn_radiation_type MoK\a
_diffrn_radiation_wavelength 0.71073
_diffrn_reflns_av_R_equivalents 0.0870
_diffrn_reflns_av_sigmaI/netI 0.0793
_diffrn_reflns_limit_h_max 15
_diffrn_reflns_limit_h_min 0
_diffrn_reflns_limit_k_max 24
_diffrn_reflns_limit_k_min 0
_diffrn_reflns_limit_l_max 23
_diffrn_reflns_limit_l_min -23
_diffrn_reflns_number 38987
_diffrn_reflns_theta_full 26.01
_diffrn_reflns_theta_max 26.01
_diffrn_reflns_theta_min 1.90
_diffrn_standards_number 0
_exptl_absorpt_coefficient_mu 2.999
_exptl_absorpt_correction_T_max 0.6618
_exptl_absorpt_correction_T_min 0.5210
_exptl_absorpt_correction_type multi-scan
_exptl_absorpt_process_details 'Blessing, 1995'
_exptl_crystal_colour colorless
_exptl_crystal_density_diffrn 1.569
_exptl_crystal_density_method 'not measured'
_exptl_crystal_description prism
_exptl_crystal_F_000 2368
_exptl_crystal_size_max 0.25
_exptl_crystal_size_mid 0.15
_exptl_crystal_size_min 0.15
_refine_diff_density_max 2.303
_refine_diff_density_min -1.995
_refine_diff_density_rms 0.139
_refine_ls_extinction_method none
_refine_ls_goodness_of_fit_ref 1.044
_refine_ls_hydrogen_treatment constr
_refine_ls_matrix_type full
_refine_ls_number_parameters 622
_refine_ls_number_reflns 9693
_refine_ls_number_restraints 0
_refine_ls_restrained_S_all 1.044
_refine_ls_R_factor_all 0.1063
_refine_ls_R_factor_gt 0.0720
_refine_ls_shift/su_max 0.001
_refine_ls_shift/su_mean 0.000
_refine_ls_structure_factor_coef Fsqd
_refine_ls_weighting_details 'calc w=1/[\s^2^(Fo^2^)+(0.1250P)^2^+0.0000P] where P=(Fo^2^+2Fc^2^)/3'
_refine_ls_weighting_scheme calc
_refine_ls_wR_factor_gt 0.1729
_refine_ls_wR_factor_ref 0.1925
_reflns_number_gt 6838
_reflns_number_total 9693
_reflns_threshold_expression >2sigma(I)
_cod_data_source_file ja101436w_si_004.cif
_cod_data_source_block ar43
_cod_original_sg_symbol_H-M 'P 21/n'
_cod_database_code 4102791

loop_
_symmetry_equiv_pos_as_xyz
'x, y, z'
'-x+1/2, y+1/2, -z+1/2'
'-x, -y, -z'
'x-1/2, -y-1/2, z-1/2'

loop_
_atom_site_label
_atom_site_type_symbol
_atom_site_fract_x
_atom_site_fract_y
_atom_site_fract_z
_atom_site_U_iso_or_equiv
_atom_site_adp_type
_atom_site_occupancy
_atom_site_symmetry_multiplicity
_atom_site_calc_flag
_atom_site_refinement_flags
Pt1 Pt 0.79172(3) 0.213710(15) 0.123572(17) 0.02702(15) Uani 1 1 d .
P2 P 0.89468(17) 0.24433(11) 0.03349(12) 0.0282(5) Uani 1 1 d .
P3 P 0.68742(17) 0.17124(11) 0.20888(12) 0.0288(5) Uani 1 1 d .
C4 C 0.6118(7) 0.2333(4) 0.2538(5) 0.031(2) Uani 1 1 d .
C5 C 0.5052(7) 0.2431(4) 0.2369(5) 0.036(2) Uani 1 1 d .
H5 H 0.4682 0.2149 0.2047 0.043 Uiso 1 1 calc R
C6 C 0.4532(8) 0.2947(5) 0.2678(6) 0.045(3) Uani 1 1 d .
H6 H 0.3801 0.3019 0.2570 0.053 Uiso 1 1 calc R
C7 C 0.5084(9) 0.3357(4) 0.3146(5) 0.046(3) Uani 1 1 d .
H7 H 0.4730 0.3715 0.3350 0.055 Uiso 1 1 calc R
C8 C 0.6127(8) 0.3252(5) 0.3317(5) 0.042(2) Uani 1 1 d .
H8 H 0.6491 0.3530 0.3646 0.050 Uiso 1 1 calc R
C9 C 0.6656(8) 0.2743(4) 0.3016(5) 0.037(2) Uani 1 1 d .
H9 H 0.7385 0.2672 0.3134 0.044 Uiso 1 1 calc R
C10 C 0.5884(7) 0.1125(4) 0.1750(5) 0.035(2) Uani 1 1 d .
C11 C 0.5441(7) 0.0642(4) 0.2158(5) 0.038(2) Uani 1 1 d .
H11 H 0.5648 0.0608 0.2637 0.045 Uiso 1 1 calc R
C12 C 0.4685(8) 0.0206(5) 0.1854(7) 0.049(3) Uani 1 1 d .
H12 H 0.4401 -0.0134 0.2127 0.059 Uiso 1 1 calc R
C13 C 0.4364(8) 0.0266(5) 0.1186(6) 0.049(3) Uani 1 1 d .
H13 H 0.3839 -0.0026 0.0996 0.059 Uiso 1 1 calc R
C14 C 0.4778(7) 0.0745(5) 0.0760(6) 0.043(2) Uani 1 1 d .
H14 H 0.4556 0.0774 0.0283 0.052 Uiso 1 1 calc R
C15 C 0.5536(7) 0.1187(4) 0.1056(5) 0.037(2) Uani 1 1 d .
H15 H 0.5810 0.1528 0.0781 0.044 Uiso 1 1 calc R
C16 C 0.7606(7) 0.1337(4) 0.2830(5) 0.032(2) Uani 1 1 d .
C17 C 0.7137(8) 0.1185(4) 0.3440(5) 0.036(2) Uani 1 1 d .
H17 H 0.6402 0.1265 0.3471 0.044 Uiso 1 1 calc R
C18 C 0.7697(9) 0.0923(4) 0.4001(5) 0.043(2) Uani 1 1 d .
H18 H 0.7349 0.0816 0.4410 0.051 Uiso 1 1 calc R
C19 C 0.8770(8) 0.0815(5) 0.3970(5) 0.045(3) Uani 1 1 d .
H19 H 0.9168 0.0637 0.4357 0.055 Uiso 1 1 calc R
C20 C 0.9257(8) 0.0972(5) 0.3363(5) 0.043(2) Uani 1 1 d .
H20 H 0.9993 0.0896 0.3334 0.051 Uiso 1 1 calc R
C21 C 0.8689(7) 0.1234(4) 0.2806(5) 0.036(2) Uani 1 1 d .
H21 H 0.9038 0.1346 0.2399 0.044 Uiso 1 1 calc R
C22 C 1.0388(7) 0.2401(4) 0.0576(5) 0.034(2) Uani 1 1 d .
C23 C 1.0655(9) 0.2784(4) 0.1243(5) 0.038(2) Uani 1 1 d .
H23A H 1.0482 0.3254 0.1164 0.046 Uiso 1 1 calc R
H23B H 1.0207 0.2619 0.1611 0.046 Uiso 1 1 calc R
C24 C 1.1110(7) 0.2645(4) 0.0019(5) 0.035(2) Uani 1 1 d .
H24A H 1.0975 0.2382 -0.0408 0.041 Uiso 1 1 calc R
H24B H 1.0938 0.3110 -0.0092 0.041 Uiso 1 1 calc R
C25 C 1.0694(7) 0.1663(4) 0.0730(5) 0.033(2) Uani 1 1 d .
H25A H 1.0250 0.1487 0.1094 0.039 Uiso 1 1 calc R
H25B H 1.0559 0.1397 0.0305 0.039 Uiso 1 1 calc R
C26 C 1.2273(7) 0.2592(5) 0.0252(6) 0.043(2) Uani 1 1 d .
H26 H 1.2715 0.2760 -0.0124 0.052 Uiso 1 1 calc R
C27 C 1.1798(8) 0.2728(5) 0.1493(6) 0.046(3) Uani 1 1 d .
H27 H 1.1929 0.2992 0.1927 0.056 Uiso 1 1 calc R
C28 C 1.1852(7) 0.1610(4) 0.0970(5) 0.035(2) Uani 1 1 d .
H28 H 1.2029 0.1136 0.1063 0.043 Uiso 1 1 calc R
C29 C 1.2063(8) 0.2004(5) 0.1635(6) 0.042(2) Uani 1 1 d .
H29A H 1.2815 0.1961 0.1796 0.050 Uiso 1 1 calc R
H29B H 1.1622 0.1833 0.2003 0.050 Uiso 1 1 calc R
C30 C 1.2552(7) 0.1871(5) 0.0404(5) 0.040(2) Uani 1 1 d .
H30A H 1.3306 0.1835 0.0562 0.048 Uiso 1 1 calc R
H30B H 1.2437 0.1605 -0.0023 0.048 Uiso 1 1 calc R
C31 C 1.2494(8) 0.2998(5) 0.0908(6) 0.045(3) Uani 1 1 d .
H31A H 1.2323 0.3466 0.0815 0.054 Uiso 1 1 calc R
H31B H 1.3251 0.2966 0.1058 0.054 Uiso 1 1 calc R
C32 C 0.8598(7) 0.3196(4) -0.0179(5) 0.033(2) Uani 1 1 d .
C33 C 0.9021(7) 0.3844(4) 0.0194(5) 0.032(2) Uani 1 1 d .
H33A H 0.8757 0.3866 0.0667 0.039 Uiso 1 1 calc R
H33B H 0.9803 0.3835 0.0236 0.039 Uiso 1 1 calc R
C34 C 0.7383(7) 0.3249(4) -0.0237(5) 0.035(2) Uani 1 1 d .
H34A H 0.7112 0.3271 0.0234 0.042 Uiso 1 1 calc R
H34B H 0.7085 0.2850 -0.0468 0.042 Uiso 1 1 calc R
C35 C 0.8624(8) 0.3804(4) -0.1334(5) 0.037(2) Uani 1 1 d .
H35 H 0.8894 0.3784 -0.1811 0.045 Uiso 1 1 calc R
C36 C 0.8643(8) 0.4457(4) -0.0227(5) 0.039(2) Uani 1 1 d .
H36 H 0.8918 0.4864 0.0014 0.046 Uiso 1 1 calc R
C37 C 0.7015(8) 0.3869(5) -0.0655(5) 0.041(2) Uani 1 1 d .
H37 H 0.6225 0.3885 -0.0689 0.049 Uiso 1 1 calc R
C38 C 0.8994(7) 0.3180(4) -0.0919(4) 0.032(2) Uani 1 1 d .
H38A H 0.8719 0.2780 -0.1162 0.038 Uiso 1 1 calc R
H38B H 0.9776 0.3157 -0.0896 0.038 Uiso 1 1 calc R
C39 C 0.9078(8) 0.4422(4) -0.0954(5) 0.042(2) Uani 1 1 d .
H39A H 0.9859 0.4398 -0.0915 0.050 Uiso 1 1 calc R
H39B H 0.8873 0.4823 -0.1220 0.050 Uiso 1 1 calc R
C40 C 0.7424(8) 0.3830(5) -0.1385(5) 0.041(2) Uani 1 1 d .
H40A H 0.7140 0.3431 -0.1624 0.049 Uiso 1 1 calc R
H40B H 0.7185 0.4220 -0.1658 0.049 Uiso 1 1 calc R
C41 C 0.7438(7) 0.4478(4) -0.0277(5) 0.039(2) Uani 1 1 d .
H41A H 0.7166 0.4495 0.0194 0.046 Uiso 1 1 calc R
H41B H 0.7195 0.4879 -0.0531 0.046 Uiso 1 1 calc R
C42 C 0.8630(7) 0.1783(4) -0.0291(5) 0.033(2) Uani 1 1 d .
H42A H 0.8024 0.1912 -0.0607 0.039 Uiso 1 1 calc R
H42B H 0.9245 0.1692 -0.0573 0.039 Uiso 1 1 calc R
C43 C 0.8351(7) 0.1163(4) 0.0128(5) 0.034(2) Uani 1 1 d .
C44 C 0.8118(7) 0.1219(4) 0.0818(5) 0.0288(19) Uani 1 1 d .
C45 C 0.7978(7) 0.0640(5) 0.1184(5) 0.038(2) Uani 1 1 d .
H45 H 0.7864 0.0663 0.1666 0.046 Uiso 1 1 calc R
C46 C 0.8002(7) 0.0020(4) 0.0862(5) 0.040(2) Uani 1 1 d .
H46 H 0.7891 -0.0369 0.1121 0.048 Uiso 1 1 calc R
C47 C 0.8184(8) -0.0019(4) 0.0175(5) 0.040(2) Uani 1 1 d .
H47 H 0.8181 -0.0439 -0.0043 0.048 Uiso 1 1 calc R
C48 C 0.8373(8) 0.0541(4) -0.0219(5) 0.036(2) Uani 1 1 d .
C49 C 0.8502(8) 0.0451(5) -0.0965(6) 0.047(3) Uani 1 1 d .
C50 C 0.7813(9) 0.0757(5) -0.1461(5) 0.046(3) Uani 1 1 d .
H50 H 0.7266 0.1038 -0.1319 0.055 Uiso 1 1 calc R
C51 C 0.7942(9) 0.0643(6) -0.2170(6) 0.055(3) Uani 1 1 d .
H51 H 0.7471 0.0836 -0.2511 0.066 Uiso 1 1 calc R
C52 C 0.8749(10) 0.0255(5) -0.2359(6) 0.061(3) Uani 1 1 d .
C53 C 0.9368(6) -0.0082(4) -0.1910(4) 0.0229(18) Uani 1 1 d .
H53 H 0.9846 -0.0403 -0.2065 0.028 Uiso 1 1 calc R
C54 C 0.9299(9) 0.0048(5) -0.1201(6) 0.052(3) Uani 1 1 d .
H54 H 0.9802 -0.0140 -0.0877 0.063 Uiso 1 1 calc R
F55 F 0.8899(5) 0.0213(3) -0.3061(3) 0.0672(19) Uani 1 1 d .
N56 N 0.7614(5) 0.3102(3) 0.1610(4) 0.0261(15) Uani 1 1 d .
C57 C 0.8343(7) 0.3445(5) 0.2012(5) 0.036(2) Uani 1 1 d .
H57 H 0.9006 0.3243 0.2126 0.044 Uiso 1 1 calc R
C58 C 0.8164(8) 0.4073(4) 0.2264(5) 0.041(2) Uani 1 1 d .
H58 H 0.8687 0.4297 0.2546 0.049 Uiso 1 1 calc R
C59 C 0.7198(8) 0.4361(5) 0.2089(5) 0.042(2) Uani 1 1 d .
H59 H 0.7064 0.4796 0.2245 0.050 Uiso 1 1 calc R
C60 C 0.6428(8) 0.4036(5) 0.1696(5) 0.043(2) Uani 1 1 d .
H60 H 0.5764 0.4236 0.1583 0.052 Uiso 1 1 calc R
C61 C 0.6660(7) 0.3391(5) 0.1467(5) 0.038(2) Uani 1 1 d .
H61 H 0.6130 0.3154 0.1205 0.046 Uiso 1 1 calc R
S62 S 0.0633(3) 0.29763(14) 0.32207(15) 0.0522(7) Uani 1 1 d .
O63 O 0.1679(6) 0.2786(3) 0.3431(4) 0.053(2) Uani 1 1 d .
O64 O 0.0539(6) 0.3607(3) 0.2856(4) 0.0493(18) Uani 1 1 d .
O65 O -0.0008(8) 0.2454(4) 0.2911(5) 0.077(3) Uani 1 1 d .
C66 C 0.0013(9) 0.3115(7) 0.4011(7) 0.061(3) Uani 1 1 d .
F67 F -0.0967(7) 0.3357(5) 0.3921(4) 0.106(3) Uani 1 1 d .
F68 F -0.0011(7) 0.2582(5) 0.4426(4) 0.092(3) Uani 1 1 d .
F69 F 0.0536(7) 0.3575(5) 0.4407(4) 0.099(3) Uani 1 1 d .

loop_
_atom_site_aniso_label
_atom_site_aniso_U_11
_atom_site_aniso_U_22
_atom_site_aniso_U_33
_atom_site_aniso_U_23
_atom_site_aniso_U_13
_atom_site_aniso_U_12
Pt1 0.0317(2) 0.0177(2) 0.0315(2) -0.00091(14) 0.00076(14) 0.00016(13)
P2 0.0355(12) 0.0173(11) 0.0315(13) -0.0010(9) -0.0008(10) 0.0031(9)
P3 0.0316(12) 0.0190(11) 0.0356(13) -0.0012(9) -0.0002(10) 0.0005(9)
C4 0.041(5) 0.016(4) 0.037(5) 0.007(4) 0.008(4) 0.000(4)
C5 0.040(5) 0.023(5) 0.044(6) 0.005(4) 0.006(4) 0.001(4)
C6 0.043(6) 0.035(6) 0.058(7) 0.009(5) 0.018(5) 0.008(4)
C7 0.072(7) 0.019(5) 0.049(6) 0.002(4) 0.022(6) 0.011(5)
C8 0.063(7) 0.030(5) 0.032(5) -0.002(4) 0.002(5) -0.001(5)
C9 0.052(6) 0.022(5) 0.037(6) 0.005(4) 0.001(5) -0.003(4)
C10 0.031(5) 0.016(4) 0.058(7) -0.004(4) 0.003(4) -0.002(3)
C11 0.041(5) 0.020(4) 0.053(6) -0.002(4) 0.002(5) -0.002(4)
C12 0.045(6) 0.023(5) 0.081(9) 0.002(5) 0.004(6) -0.012(4)
C13 0.043(6) 0.027(5) 0.075(8) -0.003(5) -0.010(6) -0.005(4)
C14 0.033(5) 0.038(6) 0.056(7) -0.006(5) -0.009(5) -0.006(4)
C15 0.034(5) 0.026(5) 0.049(6) -0.002(4) -0.007(4) -0.005(4)
C16 0.033(5) 0.022(4) 0.042(6) 0.001(4) -0.001(4) 0.003(4)
C17 0.047(6) 0.020(4) 0.042(6) 0.004(4) -0.005(4) 0.002(4)
C18 0.066(7) 0.027(5) 0.036(6) -0.001(4) 0.011(5) -0.006(5)
C19 0.059(7) 0.031(5) 0.045(6) 0.002(5) -0.013(5) 0.001(5)
C20 0.046(6) 0.029(5) 0.052(7) -0.005(5) -0.007(5) 0.004(4)
C21 0.044(5) 0.027(5) 0.038(6) -0.002(4) 0.002(4) -0.003(4)
C22 0.046(5) 0.017(4) 0.039(5) -0.002(4) -0.001(4) 0.000(4)
C23 0.063(7) 0.030(5) 0.022(5) 0.001(4) 0.005(4) 0.004(4)
C24 0.043(5) 0.024(4) 0.036(5) -0.003(4) 0.002(4) 0.003(4)
C25 0.034(5) 0.021(4) 0.043(6) 0.007(4) 0.004(4) -0.001(4)
C26 0.033(5) 0.032(5) 0.065(7) 0.004(5) 0.010(5) 0.003(4)
C27 0.047(6) 0.042(6) 0.052(7) -0.015(5) 0.024(5) -0.011(5)
C28 0.041(5) 0.022(5) 0.043(6) 0.000(4) 0.002(4) 0.000(4)
C29 0.037(5) 0.039(6) 0.047(6) 0.002(5) -0.003(5) 0.001(4)
C30 0.035(5) 0.036(5) 0.048(6) -0.003(5) 0.001(4) 0.006(4)
C31 0.035(5) 0.043(6) 0.056(7) 0.007(5) 0.007(5) -0.003(4)
C32 0.043(5) 0.015(4) 0.039(5) -0.001(4) -0.003(4) 0.000(4)
C33 0.037(5) 0.023(4) 0.037(5) -0.004(4) 0.001(4) -0.002(4)
C34 0.036(5) 0.031(5) 0.037(5) -0.001(4) -0.004(4) 0.001(4)
C35 0.052(6) 0.020(4) 0.038(5) 0.003(4) -0.007(4) 0.002(4)
C36 0.057(6) 0.015(4) 0.043(6) 0.003(4) -0.004(5) 0.003(4)
C37 0.043(6) 0.029(5) 0.049(6) -0.001(4) -0.011(5) 0.000(4)
C38 0.044(5) 0.020(4) 0.030(5) -0.005(4) -0.002(4) 0.005(4)
C39 0.052(6) 0.021(5) 0.052(6) 0.008(4) -0.008(5) 0.000(4)
C40 0.065(7) 0.021(5) 0.034(5) 0.004(4) -0.010(5) -0.001(4)
C41 0.047(6) 0.028(5) 0.041(6) 0.007(4) -0.005(4) 0.014(4)
C42 0.042(5) 0.020(5) 0.035(5) -0.004(4) -0.010(4) -0.002(4)
C43 0.042(5) 0.023(4) 0.036(5) 0.005(4) -0.004(4) 0.004(4)
C44 0.034(5) 0.017(4) 0.036(5) -0.001(4) -0.002(4) 0.004(3)
C45 0.048(6) 0.024(5) 0.043(6) -0.004(4) 0.005(5) -0.001(4)
C46 0.046(6) 0.022(5) 0.051(7) 0.005(4) 0.002(5) 0.002(4)
C47 0.055(6) 0.019(4) 0.047(6) -0.003(4) -0.001(5) 0.001(4)
C48 0.053(6) 0.021(5) 0.035(5) 0.000(4) 0.006(4) 0.003(4)
C49 0.050(6) 0.029(5) 0.062(7) 0.000(5) 0.000(5) -0.010(5)
C50 0.063(7) 0.031(5) 0.043(6) -0.003(5) -0.007(5) -0.004(5)
C51 0.054(7) 0.054(7) 0.055(7) 0.004(6) -0.005(5) -0.009(5)
C52 0.085(9) 0.041(6) 0.059(8) -0.027(6) 0.033(7) -0.016(6)
C53 0.031(4) 0.015(4) 0.023(4) 0.008(3) 0.004(3) 0.017(3)
C54 0.052(6) 0.031(5) 0.073(8) -0.004(5) -0.004(6) 0.004(5)
F55 0.088(5) 0.060(4) 0.053(4) -0.009(3) 0.001(4) -0.019(4)
N56 0.036(4) 0.014(3) 0.028(4) -0.003(3) 0.002(3) -0.006(3)
C57 0.043(5) 0.039(5) 0.028(5) 0.004(4) 0.002(4) 0.002(4)
C58 0.057(6) 0.021(5) 0.044(6) -0.008(4) 0.003(5) -0.007(4)
C59 0.056(6) 0.021(5) 0.049(6) -0.002(4) 0.004(5) 0.005(4)
C60 0.045(6) 0.034(5) 0.052(7) 0.008(5) 0.008(5) 0.007(4)
C61 0.035(5) 0.037(5) 0.043(6) 0.002(4) 0.000(4) -0.006(4)
S62 0.0692(19) 0.0426(16) 0.0438(16) 0.0024(12) -0.0054(14) 0.0066(13)
O63 0.052(4) 0.043(4) 0.063(5) 0.010(4) -0.008(4) 0.010(3)
O64 0.055(4) 0.028(4) 0.064(5) 0.002(3) -0.008(4) 0.003(3)
O65 0.123(8) 0.037(5) 0.068(6) 0.001(4) -0.020(5) -0.023(5)
C66 0.040(6) 0.075(9) 0.068(9) -0.005(7) -0.004(6) -0.003(6)
F67 0.087(6) 0.151(9) 0.081(6) 0.013(6) 0.020(5) 0.042(6)
F68 0.097(6) 0.119(7) 0.061(5) 0.034(5) 0.004(4) 0.000(5)
F69 0.099(6) 0.134(8) 0.063(5) -0.038(5) -0.003(4) -0.007(6)

loop_
_atom_type_symbol
_atom_type_description
_atom_type_scat_dispersion_real
_atom_type_scat_dispersion_imag
_atom_type_scat_source
C C 0.0033 0.0016 'International Tables Vol C Tables 4.2.6.8 and 6.1.1.4'
H H 0.0000 0.0000 'International Tables Vol C Tables 4.2.6.8 and 6.1.1.4'
N N 0.0061 0.0033 'International Tables Vol C Tables 4.2.6.8 and 6.1.1.4'
P P 0.1023 0.0942 'International Tables Vol C Tables 4.2.6.8 and 6.1.1.4'
Pt Pt -1.7033 8.3905 'International Tables Vol C Tables 4.2.6.8 and 6.1.1.4'
S S 0.1246 0.1234 'International Tables Vol C Tables 4.2.6.8 and 6.1.1.4'
O O 0.0106 0.0060 'International Tables Vol C Tables 4.2.6.8 and 6.1.1.4'
F F 0.0171 0.0103 'International Tables Vol C Tables 4.2.6.8 and 6.1.1.4'

loop_
_geom_angle_atom_site_label_1
_geom_angle_atom_site_label_2
_geom_angle_atom_site_label_3
_geom_angle
C44 Pt1 N56 175.6(3)
C44 Pt1 P2 82.1(2)
N56 Pt1 P2 97.29(19)
C44 Pt1 P3 91.6(2)
N56 Pt1 P3 88.92(19)
P2 Pt1 P3 173.66(8)
C42 P2 C32 102.2(4)
C42 P2 C22 107.9(4)
C32 P2 C22 111.9(4)
C42 P2 Pt1 100.8(3)
C32 P2 Pt1 119.6(3)
C22 P2 Pt1 112.6(3)
C10 P3 C16 108.5(4)
C10 P3 C4 104.6(4)
C16 P3 C4 100.0(4)
C10 P3 Pt1 113.1(3)
C16 P3 Pt1 115.1(3)
C4 P3 Pt1 114.3(3)
C5 C4 C9 120.4(8)
C5 C4 P3 121.1(7)
C9 C4 P3 118.4(7)
C6 C5 C4 119.1(9)
C6 C5 H5 120.5
C4 C5 H5 120.5
C5 C6 C7 119.8(10)
C5 C6 H6 120.1
C7 C6 H6 120.1
C8 C7 C6 120.8(9)
C8 C7 H7 119.6
C6 C7 H7 119.6
C7 C8 C9 120.2(10)
C7 C8 H8 119.9
C9 C8 H8 119.9
C8 C9 C4 119.7(10)
C8 C9 H9 120.1
C4 C9 H9 120.1
C15 C10 C11 119.4(8)
C15 C10 P3 117.5(7)
C11 C10 P3 123.1(8)
C10 C11 C12 119.5(10)
C10 C11 H11 120.3
C12 C11 H11 120.3
C13 C12 C11 120.6(10)
C13 C12 H12 119.7
C11 C12 H12 119.7
C12 C13 C14 121.9(10)
C12 C13 H13 119.1
C14 C13 H13 119.1
C13 C14 C15 118.3(10)
C13 C14 H14 120.9
C15 C14 H14 120.9
C10 C15 C14 120.3(9)
C10 C15 H15 119.8
C14 C15 H15 119.8
C17 C16 C21 117.7(9)
C17 C16 P3 122.4(7)
C21 C16 P3 119.8(7)
C18 C17 C16 122.1(9)
C18 C17 H17 118.9
C16 C17 H17 118.9
C17 C18 C19 119.8(9)
C17 C18 H18 120.1
C19 C18 H18 120.1
C18 C19 C20 118.9(10)
C18 C19 H19 120.6
C20 C19 H19 120.6
C21 C20 C19 120.8(10)
C21 C20 H20 119.6
C19 C20 H20 119.6
C20 C21 C16 120.7(9)
C20 C21 H21 119.6
C16 C21 H21 119.6
C23 C22 C24 108.3(7)
C23 C22 C25 106.5(7)
C24 C22 C25 106.9(7)
C23 C22 P2 110.9(6)
C24 C22 P2 115.1(7)
C25 C22 P2 108.7(6)
C27 C23 C22 113.4(8)
C27 C23 H23A 108.9
C22 C23 H23A 108.9
C27 C23 H23B 108.9
C22 C23 H23B 108.9
H23A C23 H23B 107.7
C26 C24 C22 112.1(8)
C26 C24 H24A 109.2
C22 C24 H24A 109.2
C26 C24 H24B 109.2
C22 C24 H24B 109.2
H24A C24 H24B 107.9
C28 C25 C22 110.5(7)
C28 C25 H25A 109.5
C22 C25 H25A 109.5
C28 C25 H25B 109.5
C22 C25 H25B 109.5
H25A C25 H25B 108.1
C24 C26 C31 109.8(8)
C24 C26 C30 109.5(8)
C31 C26 C30 109.1(9)
C24 C26 H26 109.5
C31 C26 H26 109.5
C30 C26 H26 109.5
C23 C27 C29 109.1(8)
C23 C27 C31 108.1(9)
C29 C27 C31 109.8(8)
C23 C27 H27 109.9
C29 C27 H27 109.9
C31 C27 H27 109.9
C25 C28 C29 110.0(8)
C25 C28 C30 110.1(8)
C29 C28 C30 109.6(8)
C25 C28 H28 109.1
C29 C28 H28 109.1
C30 C28 H28 109.1
C28 C29 C27 109.1(8)
C28 C29 H29A 109.9
C27 C29 H29A 109.9
C28 C29 H29B 109.9
C27 C29 H29B 109.9
H29A C29 H29B 108.3
C26 C30 C28 109.2(7)
C26 C30 H30A 109.8
C28 C30 H30A 109.8
C26 C30 H30B 109.8
C28 C30 H30B 109.8
H30A C30 H30B 108.3
C26 C31 C27 109.0(8)
C26 C31 H31A 109.9
C27 C31 H31A 109.9
C26 C31 H31B 109.9
C27 C31 H31B 109.9
H31A C31 H31B 108.3
C38 C32 C34 107.9(8)
C38 C32 C33 108.8(7)
C34 C32 C33 106.7(7)
C38 C32 P2 113.4(6)
C34 C32 P2 107.7(6)
C33 C32 P2 112.0(6)
C36 C33 C32 110.1(8)
C36 C33 H33A 109.6
C32 C33 H33A 109.6
C36 C33 H33B 109.6
C32 C33 H33B 109.6
H33A C33 H33B 108.2
C32 C34 C37 111.4(7)
C32 C34 H34A 109.3
C37 C34 H34A 109.3
C32 C34 H34B 109.3
C37 C34 H34B 109.3
H34A C34 H34B 108.0
C40 C35 C39 110.3(8)
C40 C35 C38 109.5(7)
C39 C35 C38 108.8(8)
C40 C35 H35 109.4
C39 C35 H35 109.4
C38 C35 H35 109.4
C41 C36 C39 110.5(8)
C41 C36 C33 109.6(7)
C39 C36 C33 109.0(7)
C41 C36 H36 109.2
C39 C36 H36 109.2
C33 C36 H36 109.2
C41 C37 C40 110.9(8)
C41 C37 C34 108.7(8)
C40 C37 C34 109.2(8)
C41 C37 H37 109.3
C40 C37 H37 109.3
C34 C37 H37 109.3
C32 C38 C35 110.8(7)
C32 C38 H38A 109.5
C35 C38 H38A 109.5
C32 C38 H38B 109.5
C35 C38 H38B 109.5
H38A C38 H38B 108.1
C36 C39 C35 109.2(8)
C36 C39 H39A 109.8
C35 C39 H39A 109.8
C36 C39 H39B 109.8
C35 C39 H39B 109.8
H39A C39 H39B 108.3
C35 C40 C37 109.3(8)
C35 C40 H40A 109.8
C37 C40 H40A 109.8
C35 C40 H40B 109.8
C37 C40 H40B 109.8
H40A C40 H40B 108.3
C37 C41 C36 109.5(8)
C37 C41 H41A 109.8
C36 C41 H41A 109.8
C37 C41 H41B 109.8
C36 C41 H41B 109.8
H41A C41 H41B 108.2
C43 C42 P2 107.3(6)
C43 C42 H42A 110.3
P2 C42 H42A 110.3
C43 C42 H42B 110.3
P2 C42 H42B 110.3
H42A C42 H42B 108.5
C44 C43 C48 122.2(8)
C44 C43 C42 120.3(8)
C48 C43 C42 117.4(8)
C43 C44 C45 117.5(8)
C43 C44 Pt1 119.3(6)
C45 C44 Pt1 123.2(6)
C44 C45 C46 121.8(9)
C44 C45 H45 119.1
C46 C45 H45 119.1
C47 C46 C45 119.6(9)
C47 C46 H46 120.2
C45 C46 H46 120.2
C46 C47 C48 121.7(9)
C46 C47 H47 119.1
C48 C47 H47 119.1
C47 C48 C43 117.1(8)
C47 C48 C49 117.6(8)
C43 C48 C49 125.1(8)
C54 C49 C50 118.0(11)
C54 C49 C48 120.9(10)
C50 C49 C48 121.1(10)
C51 C50 C49 119.4(11)
C51 C50 H50 120.3
C49 C50 H50 120.3
C52 C51 C50 119.1(12)
C52 C51 H51 120.4
C50 C51 H51 120.4
C53 C52 C51 123.4(10)
C53 C52 F55 120.1(10)
C51 C52 F55 116.5(12)
C52 C53 C54 118.4(8)
C52 C53 H53 120.8
C54 C53 H53 120.8
C49 C54 C53 120.9(10)
C49 C54 H54 119.5
C53 C54 H54 119.5
C61 N56 C57 117.6(8)
C61 N56 Pt1 120.2(6)
C57 N56 Pt1 122.2(6)
N56 C57 C58 123.3(9)
N56 C57 H57 118.3
C58 C57 H57 118.3
C57 C58 C59 117.6(9)
C57 C58 H58 121.2
C59 C58 H58 121.2
C60 C59 C58 121.7(9)
C60 C59 H59 119.2
C58 C59 H59 119.2
C59 C60 C61 117.6(9)
C59 C60 H60 121.2
C61 C60 H60 121.2
N56 C61 C60 122.2(9)
N56 C61 H61 118.9
C60 C61 H61 118.9
O63 S62 O65 114.5(5)
O63 S62 O64 115.3(5)
O65 S62 O64 114.4(5)
O63 S62 C66 104.3(5)
O65 S62 C66 102.0(6)
O64 S62 C66 104.3(6)
F67 C66 F68 108.7(10)
F67 C66 F69 104.0(11)
F68 C66 F69 104.1(11)
F67 C66 S62 113.4(9)
F68 C66 S62 114.1(10)
F69 C66 S62 111.6(8)

loop_
_geom_bond_atom_site_label_1
_geom_bond_atom_site_label_2
_geom_bond_distance
Pt1 C44 2.052(8)
Pt1 N56 2.130(7)
Pt1 P2 2.314(2)
Pt1 P3 2.331(2)
P2 C42 1.835(9)
P2 C32 1.861(9)
P2 C22 1.862(10)
P3 C10 1.826(9)
P3 C16 1.829(9)
P3 C4 1.829(9)
C4 C5 1.387(12)
C4 C9 1.394(13)
C5 C6 1.388(13)
C5 H5 0.9500
C6 C7 1.390(15)
C6 H6 0.9500
C7 C8 1.362(14)
C7 H7 0.9500
C8 C9 1.376(13)
C8 H8 0.9500
C9 H9 0.9500
C10 C15 1.392(13)
C10 C11 1.394(12)
C11 C12 1.409(13)
C11 H11 0.9500
C12 C13 1.337(15)
C12 H12 0.9500
C13 C14 1.393(14)
C13 H13 0.9500
C14 C15 1.413(13)
C14 H14 0.9500
C15 H15 0.9500
C16 C17 1.382(13)
C16 C21 1.392(12)
C17 C18 1.370(14)
C17 H17 0.9500
C18 C19 1.382(14)
C18 H18 0.9500
C19 C20 1.390(14)
C19 H19 0.9500
C20 C21 1.368(14)
C20 H20 0.9500
C21 H21 0.9500
C22 C23 1.527(13)
C22 C24 1.530(12)
C22 C25 1.570(12)
C23 C27 1.506(15)
C23 H23A 0.9900
C23 H23B 0.9900
C24 C26 1.521(13)
C24 H24A 0.9900
C24 H24B 0.9900
C25 C28 1.520(12)
C25 H25A 0.9900
C25 H25B 0.9900
C26 C31 1.523(15)
C26 C30 1.530(14)
C26 H26 1.0000
C27 C29 1.528(13)
C27 C31 1.568(13)
C27 H27 1.0000
C28 C29 1.525(14)
C28 C30 1.537(13)
C28 H28 1.0000
C29 H29A 0.9900
C29 H29B 0.9900
C30 H30A 0.9900
C30 H30B 0.9900
C31 H31A 0.9900
C31 H31B 0.9900
C32 C38 1.539(12)
C32 C34 1.541(12)
C32 C33 1.579(12)
C33 C36 1.549(12)
C33 H33A 0.9900
C33 H33B 0.9900
C34 C37 1.553(13)
C34 H34A 0.9900
C34 H34B 0.9900
C35 C40 1.519(14)
C35 C39 1.549(13)
C35 C38 1.557(12)
C35 H35 1.0000
C36 C41 1.526(13)
C36 C39 1.537(14)
C36 H36 1.0000
C37 C41 1.519(13)
C37 C40 1.528(14)
C37 H37 1.0000
C38 H38A 0.9900
C38 H38B 0.9900
C39 H39A 0.9900
C39 H39B 0.9900
C40 H40A 0.9900
C40 H40B 0.9900
C41 H41A 0.9900
C41 H41B 0.9900
C42 C43 1.546(12)
C42 H42A 0.9900
C42 H42B 0.9900
C43 C44 1.384(12)
C43 C48 1.430(12)
C44 C45 1.387(12)
C45 C46 1.406(13)
C45 H45 0.9500
C46 C47 1.359(14)
C46 H46 0.9500
C47 C48 1.397(12)
C47 H47 0.9500
C48 C49 1.470(14)
C49 C54 1.395(14)
C49 C50 1.405(15)
C50 C51 1.405(15)
C50 H50 0.9500
C51 C52 1.356(15)
C51 H51 0.9500
C52 C53 1.327(15)
C52 F55 1.381(13)
C53 C54 1.400(14)
C53 H53 0.9500
C54 H54 0.9500
N56 C61 1.359(11)
N56 C57 1.366(12)
C57 C58 1.386(12)
C57 H57 0.9500
C58 C59 1.382(14)
C58 H58 0.9500
C59 C60 1.372(15)
C59 H59 0.9500
C60 C61 1.417(13)
C60 H60 0.9500
C61 H61 0.9500
S62 O63 1.420(8)
S62 O65 1.445(9)
S62 O64 1.463(7)
S62 C66 1.775(13)
C66 F67 1.337(14)
C66 F68 1.349(16)
C66 F69 1.356(15)
